data_7715618
loop_
_publ_author_name
'Inage, Kota'
'Wang, Mengfei'
'Hasegawa, Yasuchika'
'Kitagawa, Yuichi'

_publ_section_title
;
 Effective photosensitized emission of a Tb(III) complex using a
 &#x3b2;-diketonate photosensitizer and an oxygen barrier system in a
 thermally populated triplet state.
;
_journal_issue 20
_journal_name_full 'Dalton transactions (Cambridge, England : 2003)'
_journal_page_first 8555
_journal_page_last 8562
_journal_paper_doi 10.1039/d4dt00286e
_journal_volume 53
_journal_year 2024
_chemical_formula_moiety 'C51 H33 F18 Gd O8 P2'
_chemical_formula_sum 'C51 H33 F18 Gd O8 P2'
_chemical_formula_weight 1334.96
_space_group_crystal_system monoclinic
_space_group_IT_number 14
_space_group_name_Hall '-P 2yn'
_space_group_name_H-M_alt 'P 1 21/n 1'
_atom_sites_solution_hydrogens geom
_atom_sites_solution_primary dual
_audit_creation_date 2023-11-09
_audit_creation_method
;
Olex2 1.3
(compiled 2020.11.12 svn.r5f609507 for OlexSys, GUI svn.r6408)
;
_audit_update_record
;
2024-01-09 deposited with the CCDC.	2024-03-21 downloaded from the CCDC.
;
_cell_angle_alpha 90
_cell_angle_beta 93.800(2)
_cell_angle_gamma 90
_cell_formula_units_Z 4
_cell_length_a 17.0506(4)
_cell_length_b 15.4096(3)
_cell_length_c 20.5780(5)
_cell_measurement_reflns_used 19820
_cell_measurement_temperature 123.15
_cell_measurement_theta_max 30.3850
_cell_measurement_theta_min 1.4970
_cell_volume 5394.8(2)
_computing_cell_refinement 'CrysAlisPro 1.171.40.45a (Rigaku OD, 2019)'
_computing_data_collection 'CrysAlisPro 1.171.40.45a (Rigaku OD, 2019)'
_computing_data_reduction 'CrysAlisPro 1.171.40.45a (Rigaku OD, 2019)'
_computing_molecular_graphics 'Olex2 1.3 (Dolomanov et al., 2009)'
_computing_publication_material 'Olex2 1.3 (Dolomanov et al., 2009)'
_computing_structure_refinement 'SHELXL 2018/3 (Sheldrick, 2015)'
_computing_structure_solution 'SHELXT 2018/2 (Sheldrick, 2018)'
_diffrn_ambient_temperature 123.15
_diffrn_detector 'CCD plate'
_diffrn_detector_area_resol_mean 10.0000
_diffrn_measured_fraction_theta_full 1.000
_diffrn_measured_fraction_theta_max 0.794
_diffrn_measurement_details
;
List of Runs (angles in degrees, time in seconds):

  # Type    Start    End  Width  t~exp~   \w     \q     \k     \f   Frames
#--------------------------------------------------------------------------
  1  \w    -84.00 -27.00   0.50   11.73    --    5.00  46.00 -90.00  114
  2  \w     43.00  68.00   0.50   11.73    --    5.00  46.00 -90.00   50
  3  \w    -82.00  75.00   0.50   11.73    --   -6.40   0.00 150.00  314
;
_diffrn_measurement_device 'four-circle diffractometer'
_diffrn_measurement_device_type 'XtaLAB AFC11 (RCD3): quarter-chi single'
_diffrn_measurement_method '\w scans'
_diffrn_orient_matrix_type 'CrysAlisPro convention (1999,Acta A55,543-557)'
_diffrn_orient_matrix_UB_11 -0.0137108000
_diffrn_orient_matrix_UB_12 -0.0373680000
_diffrn_orient_matrix_UB_13 0.0159169000
_diffrn_orient_matrix_UB_21 -0.0030503000
_diffrn_orient_matrix_UB_22 -0.0225709000
_diffrn_orient_matrix_UB_23 -0.0301692000
_diffrn_orient_matrix_UB_31 0.0392083000
_diffrn_orient_matrix_UB_32 -0.0146272000
_diffrn_orient_matrix_UB_33 0.0056219000
_diffrn_radiation_monochromator mirror
_diffrn_radiation_probe x-ray
_diffrn_radiation_type 'Mo K\a'
_diffrn_radiation_wavelength 0.71073
_diffrn_reflns_av_R_equivalents 0.0334
_diffrn_reflns_av_unetI/netI 0.0362
_diffrn_reflns_Laue_measured_fraction_full 1.000
_diffrn_reflns_Laue_measured_fraction_max 0.794
_diffrn_reflns_limit_h_max 21
_diffrn_reflns_limit_h_min -22
_diffrn_reflns_limit_k_max 20
_diffrn_reflns_limit_k_min -19
_diffrn_reflns_limit_l_max 24
_diffrn_reflns_limit_l_min -27
_diffrn_reflns_number 41936
_diffrn_reflns_point_group_measured_fraction_full 1.000
_diffrn_reflns_point_group_measured_fraction_max 0.794
_diffrn_reflns_theta_full 25.242
_diffrn_reflns_theta_max 30.717
_diffrn_reflns_theta_min 1.503
_diffrn_source 'Rotating-anode X-ray tube (dual wavelength)'
_diffrn_source_type 'Rigaku (Mo) X-ray DW Source'
_exptl_absorpt_coefficient_mu 1.402
_exptl_absorpt_correction_T_max 1.00000
_exptl_absorpt_correction_T_min 0.54754
_exptl_absorpt_correction_type multi-scan
_exptl_absorpt_process_details
;
CrysAlisPro 1.171.40.45a (Rigaku Oxford Diffraction, 2019)
Empirical absorption correction using spherical harmonics,
 implemented in SCALE3 ABSPACK scaling algorithm.
;
_exptl_crystal_colour colourless
_exptl_crystal_colour_primary colourless
_exptl_crystal_density_diffrn 1.644
_exptl_crystal_description block
_exptl_crystal_F_000 2636
_exptl_crystal_size_max 0.223
_exptl_crystal_size_mid 0.165
_exptl_crystal_size_min 0.087
_refine_diff_density_max 2.302
_refine_diff_density_min -0.903
_refine_diff_density_rms 0.089
_refine_ls_extinction_method none
_refine_ls_goodness_of_fit_ref 1.025
_refine_ls_hydrogen_treatment constr
_refine_ls_matrix_type full
_refine_ls_number_parameters 721
_refine_ls_number_reflns 13320
_refine_ls_number_restraints 0
_refine_ls_restrained_S_all 1.025
_refine_ls_R_factor_all 0.0401
_refine_ls_R_factor_gt 0.0323
_refine_ls_shift/su_max 0.005
_refine_ls_shift/su_mean 0.000
_refine_ls_structure_factor_coef Fsqd
_refine_ls_weighting_details 'w=1/[\s^2^(Fo^2^)+(0.0354P)^2^+6.3428P] where P=(Fo^2^+2Fc^2^)/3'
_refine_ls_weighting_scheme calc
_refine_ls_wR_factor_gt 0.0759
_refine_ls_wR_factor_ref 0.0785
_reflns_Friedel_coverage 0.000
_reflns_number_gt 11545
_reflns_number_total 13320
_reflns_threshold_expression 'I > 2\s(I)'
_cod_data_source_file d4dt00286e2.cif
_cod_data_source_block ing_231103_gd-hfa-tppo
_cod_depositor_comments 'Adding full bibliography for 7715615--7715618.cif.'
_cod_database_code 7715618
_shelx_shelxl_version_number 2018/3
_chemical_oxdiff_formula 'C H O F P Gd'
_shelx_space_group_comment
;
The symmetry employed for this shelxl refinement is uniquely defined
by the following loop, which should always be used as a source of
symmetry information in preference to the above space-group names.
They are only intended as comments.
;
_reflns_odcompleteness_completeness 99.88
_reflns_odcompleteness_iscentric 1
_reflns_odcompleteness_theta 26.32
_olex2_refinement_description
;
1. Fixed Uiso
 At 1.2 times of:
  All C(H) groups
2.a Aromatic/amide H refined with riding coordinates:
 C00Q(H00Q), C00Y(H00Y), C00Z(H00Z), C012(H012), C015(H015), C016(H016),
 C017(H017), C019(H019), C01A(H01A), C01C(H01C), C01D(H01D), C01E(H01E),
 C01F(H01F), C01G(H01G), C01J(H01J), C01K(H01K), C01L(H01L), C01M(H01M),
 C01O(H01O), C01P(H01P), C01Q(H01Q), C01R(H01R), C01S(H01S), C01U(H01U),
 C01V(H01V), C01X(H01X), C01Y(H01Y), C01Z(H01Z), C020(H020), C021(H021),
 C023(H023), C024(H024), C025(H025)
;
_olex2_submission_special_instructions 'No special instructions were received'
_oxdiff_exptl_absorpt_empirical_details
;
Empirical correction (ABSPACK) includes:
- Absorption correction using spherical harmonics
- Frame scaling
;
_oxdiff_exptl_absorpt_empirical_full_max 1.566
_oxdiff_exptl_absorpt_empirical_full_min 0.542

loop_
_space_group_symop_operation_xyz
'x, y, z'
'-x+1/2, y+1/2, -z+1/2'
'-x, -y, -z'
'x-1/2, -y-1/2, z-1/2'

loop_
_atom_site_label
_atom_site_type_symbol
_atom_site_fract_x
_atom_site_fract_y
_atom_site_fract_z
_atom_site_U_iso_or_equiv
_atom_site_adp_type
_atom_site_occupancy
_atom_site_site_symmetry_order
_atom_site_calc_flag
_atom_site_refinement_flags_posn
_atom_site_refinement_flags_adp
_atom_site_refinement_flags_occupancy
_atom_site_disorder_assembly
_atom_site_disorder_group
Gd01 Gd 0.23370(2) 0.22710(2) 0.51122(2) 0.01710(4) Uani 1 1 d . . . . .
P002 P 0.17570(3) 0.42739(4) 0.59315(3) 0.01859(12) Uani 1 1 d . . . . .
P003 P 0.36228(3) 0.12220(4) 0.39767(3) 0.01939(12) Uani 1 1 d . . . . .
O004 O 0.12341(10) 0.22329(11) 0.43527(9) 0.0257(4) Uani 1 1 d . . . . .
O005 O 0.29831(10) 0.16363(12) 0.60419(9) 0.0272(4) Uani 1 1 d . . . . .
O006 O 0.25857(10) 0.32092(11) 0.42118(8) 0.0241(4) Uani 1 1 d . . . . .
O007 O 0.33036(10) 0.16113(11) 0.45697(9) 0.0249(4) Uani 1 1 d . . . . .
O008 O 0.34777(10) 0.31520(11) 0.54559(9) 0.0248(4) Uani 1 1 d . . . . .
O009 O 0.13132(10) 0.19542(11) 0.58270(9) 0.0270(4) Uani 1 1 d . . . . .
O00A O 0.19685(10) 0.07706(11) 0.49826(9) 0.0277(4) Uani 1 1 d . . . . .
O00B O 0.18801(10) 0.35872(11) 0.54368(9) 0.0245(4) Uani 1 1 d . . . . .
F00C F 0.01186(11) 0.14404(13) 0.36050(11) 0.0551(5) Uani 1 1 d . . . . .
F00D F 0.42383(11) 0.46135(12) 0.58794(14) 0.0647(7) Uani 1 1 d . . . . .
F00E F -0.03233(12) 0.26845(17) 0.38093(15) 0.0769(8) Uani 1 1 d . . . . .
F00F F 0.28381(15) 0.47818(12) 0.36464(10) 0.0594(6) Uani 1 1 d . . . . .
F00G F 0.09464(14) -0.11495(13) 0.51471(14) 0.0714(7) Uani 1 1 d . . . . .
F00H F -0.00571(14) 0.07629(15) 0.66335(13) 0.0691(7) Uani 1 1 d . . . . .
F00I F 0.33120(15) 0.37666(14) 0.31179(13) 0.0728(8) Uani 1 1 d . . . . .
F00J F 0.50464(15) 0.38028(16) 0.54417(14) 0.0811(9) Uani 1 1 d . . . . .
F00K F 0.01379(14) 0.2410(2) 0.28849(12) 0.0797(8) Uani 1 1 d . . . . .
F00L F 0.36864(19) 0.02876(15) 0.66553(14) 0.0868(9) Uani 1 1 d . . . . .
F00M F 0.32868(17) 0.10970(19) 0.73625(13) 0.0893(10) Uani 1 1 d . . . . .
F00N F 0.22358(16) 0.4359(2) 0.27821(13) 0.0963(11) Uani 1 1 d . . . . .
C00O C 0.20579(13) 0.53080(15) 0.56375(12) 0.0203(5) Uani 1 1 d . . . . .
F00P F 0.21704(15) -0.10347(14) 0.52991(18) 0.0918(10) Uani 1 1 d . . . . .
C00Q C 0.25793(14) 0.53156(16) 0.51463(13) 0.0255(5) Uani 1 1 d . . . . .
H00Q H 0.276396 0.478572 0.497652 0.031 Uiso 1 1 calc R U . . .
F00R F -0.01430(17) 0.20750(17) 0.63326(17) 0.0956(11) Uani 1 1 d . . . . .
F00S F 0.44921(14) 0.1074(2) 0.71664(15) 0.0972(11) Uani 1 1 d . . . . .
C00T C 0.07366(13) 0.43232(15) 0.60890(12) 0.0203(5) Uani 1 1 d . . . . .
C00U C 0.23108(14) 0.40802(16) 0.66916(12) 0.0237(5) Uani 1 1 d . . . . .
C00V C 0.10502(15) 0.25639(17) 0.38154(13) 0.0260(5) Uani 1 1 d . . . . .
F00W F 0.07590(18) 0.1659(2) 0.70382(12) 0.0960(10) Uani 1 1 d . . . . .
F00X F 0.50565(16) 0.38835(19) 0.64558(15) 0.0979(11) Uani 1 1 d . . . . .
C00Y C 0.37943(16) -0.04920(17) 0.35816(14) 0.0306(6) Uani 1 1 d . . . . .
H00Y H 0.369982 -0.028718 0.314810 0.037 Uiso 1 1 calc R U . . .
C00Z C 0.14736(15) 0.31508(18) 0.34615(13) 0.0294(5) Uani 1 1 d . . . . .
H00Z H 0.125586 0.336365 0.305541 0.035 Uiso 1 1 calc R U . . .
C010 C 0.37988(13) 0.00845(15) 0.40990(12) 0.0221(5) Uani 1 1 d . . . . .
C011 C 0.22161(14) 0.34273(15) 0.37011(12) 0.0235(5) Uani 1 1 d . . . . .
C012 C 0.22022(15) 0.32894(18) 0.70029(13) 0.0280(5) Uani 1 1 d . . . . .
H012 H 0.183269 0.288096 0.682045 0.034 Uiso 1 1 calc R U . . .
C013 C 0.35948(15) 0.17710(18) 0.63915(13) 0.0280(5) Uani 1 1 d . . . . .
F014 F 0.1635(3) -0.07236(16) 0.43872(14) 0.1174(14) Uani 1 1 d . . . . .
C015 C 0.25623(16) 0.68752(17) 0.51514(15) 0.0322(6) Uani 1 1 d . . . . .
H015 H 0.273450 0.741191 0.498375 0.039 Uiso 1 1 calc R U . . .
C016 C 0.46553(16) 0.25828(18) 0.40538(14) 0.0297(6) Uani 1 1 d . . . . .
H016 H 0.427541 0.285421 0.430342 0.036 Uiso 1 1 calc R U . . .
C017 C 0.28284(16) 0.61038(18) 0.49057(15) 0.0322(6) Uani 1 1 d . . . . .
H017 H 0.318440 0.611203 0.456966 0.039 Uiso 1 1 calc R U . . .
C018 C 0.29644(14) 0.13203(16) 0.32625(13) 0.0248(5) Uani 1 1 d . . . . .
C019 C 0.41087(16) 0.2462(2) 0.63792(14) 0.0322(6) Uani 1 1 d . . . . .
H019 H 0.454186 0.249754 0.669315 0.039 Uiso 1 1 calc R U . . .
C01A C 0.31575(16) 0.17851(18) 0.27198(14) 0.0310(6) Uani 1 1 d . . . . .
H01A H 0.365858 0.205289 0.271148 0.037 Uiso 1 1 calc R U . . .
C01B C 0.39950(14) 0.31111(16) 0.59069(13) 0.0248(5) Uani 1 1 d . . . . .
C01C C 0.39287(16) -0.02195(19) 0.47317(14) 0.0324(6) Uani 1 1 d . . . . .
H01C H 0.392847 0.017102 0.508892 0.039 Uiso 1 1 calc R U . . .
C01D C 0.22262(15) 0.09275(18) 0.32665(14) 0.0306(6) Uani 1 1 d . . . . .
H01D H 0.208766 0.061258 0.363889 0.037 Uiso 1 1 calc R U . . .
C01E C 0.17928(15) 0.60863(16) 0.58847(13) 0.0251(5) Uani 1 1 d . . . . .
H01E H 0.143768 0.608165 0.622142 0.030 Uiso 1 1 calc R U . . .
C01F C 0.20450(16) 0.68673(16) 0.56415(14) 0.0298(6) Uani 1 1 d . . . . .
H01F H 0.186295 0.739849 0.581105 0.036 Uiso 1 1 calc R U . . .
C01G C 0.04787(15) 0.4624(2) 0.66664(14) 0.0332(6) Uani 1 1 d . . . . .
H01G H 0.084690 0.481017 0.700443 0.040 Uiso 1 1 calc R U . . .
C01H C 0.14912(15) 0.02820(16) 0.52303(14) 0.0275(5) Uani 1 1 d . . . . .
C01I C 0.45243(13) 0.17502(16) 0.38119(12) 0.0221(5) Uani 1 1 d . . . . .
C01J C 0.26348(16) 0.3102(2) 0.75784(14) 0.0364(7) Uani 1 1 d . . . . .
H01J H 0.256189 0.256348 0.779071 0.044 Uiso 1 1 calc R U . . .
C01K C 0.16960(17) 0.0996(2) 0.27298(16) 0.0390(7) Uani 1 1 d . . . . .
H01K H 0.119778 0.071980 0.273054 0.047 Uiso 1 1 calc R U . . .
C01L C 0.39277(19) -0.13683(18) 0.36973(17) 0.0408(7) Uani 1 1 d . . . . .
H01L H 0.392638 -0.176403 0.334324 0.049 Uiso 1 1 calc R U . . .
C01M C 0.18929(18) 0.1464(2) 0.21958(16) 0.0413(7) Uani 1 1 d . . . . .
H01M H 0.152650 0.151445 0.182944 0.050 Uiso 1 1 calc R U . . .
C01N C 0.26517(17) 0.40841(18) 0.32970(14) 0.0321(6) Uani 1 1 d . . . . .
C01O C 0.09637(16) 0.04738(18) 0.56924(15) 0.0330(6) Uani 1 1 d . . . . .
H01O H 0.062362 0.003269 0.583170 0.040 Uiso 1 1 calc R U . . .
C01P C 0.58908(18) 0.2620(2) 0.35687(16) 0.0387(7) Uani 1 1 d . . . . .
H01P H 0.635857 0.292149 0.348166 0.046 Uiso 1 1 calc R U . . .
C01Q C 0.28581(18) 0.4664(2) 0.69596(15) 0.0386(7) Uani 1 1 d . . . . .
H01Q H 0.294088 0.520124 0.674781 0.046 Uiso 1 1 calc R U . . .
C01R C 0.53406(17) 0.3016(2) 0.39302(16) 0.0373(7) Uani 1 1 d . . . . .
H01R H 0.543158 0.358583 0.409455 0.045 Uiso 1 1 calc R U . . .
C01S C 0.01954(16) 0.4039(2) 0.56016(14) 0.0349(6) Uani 1 1 d . . . . .
H01S H 0.037006 0.382565 0.520297 0.042 Uiso 1 1 calc R U . . .
C01T C 0.45842(16) 0.38652(19) 0.59213(15) 0.0342(6) Uani 1 1 d . . . . .
C01U C 0.40617(17) -0.16624(19) 0.43253(18) 0.0420(8) Uani 1 1 d . . . . .
H01U H 0.415721 -0.226191 0.440387 0.050 Uiso 1 1 calc R U . . .
C01V C 0.26157(19) 0.1859(2) 0.21868(15) 0.0404(7) Uani 1 1 d . . . . .
H01V H 0.274488 0.218280 0.181596 0.048 Uiso 1 1 calc R U . . .
C01W C 0.09235(15) 0.12992(18) 0.59552(14) 0.0288(5) Uani 1 1 d . . . . .
C01X C 0.40586(18) -0.1097(2) 0.48384(17) 0.0407(7) Uani 1 1 d . . . . .
H01X H 0.414618 -0.130823 0.527092 0.049 Uiso 1 1 calc R U . . .
C01Y C 0.50858(16) 0.13501(19) 0.34546(14) 0.0325(6) Uani 1 1 d . . . . .
H01Y H 0.500154 0.077692 0.329493 0.039 Uiso 1 1 calc R U . . .
C01Z C -0.08536(16) 0.4378(2) 0.62722(16) 0.0389(7) Uani 1 1 d . . . . .
H01Z H -0.139992 0.440106 0.633628 0.047 Uiso 1 1 calc R U . . .
C020 C 0.31699(17) 0.3692(2) 0.78449(15) 0.0430(8) Uani 1 1 d . . . . .
H020 H 0.345995 0.356214 0.824318 0.052 Uiso 1 1 calc R U . . .
C021 C -0.03182(17) 0.4655(2) 0.67540(16) 0.0434(7) Uani 1 1 d . . . . .
H021 H -0.049574 0.486914 0.715146 0.052 Uiso 1 1 calc R U . . .
C022 C 0.02380(18) 0.2277(2) 0.35253(17) 0.0425(7) Uani 1 1 d . . . . .
C023 C 0.57682(17) 0.1790(2) 0.33321(16) 0.0399(7) Uani 1 1 d . . . . .
H023 H 0.615186 0.152042 0.308524 0.048 Uiso 1 1 calc R U . . .
C024 C 0.3286(2) 0.4465(3) 0.75379(18) 0.0522(9) Uani 1 1 d . . . . .
H024 H 0.366057 0.486696 0.772147 0.063 Uiso 1 1 calc R U . . .
C025 C -0.06007(16) 0.4069(2) 0.56986(16) 0.0416(7) Uani 1 1 d . . . . .
H025 H -0.097209 0.387430 0.536585 0.050 Uiso 1 1 calc R U . . .
C026 C 0.1541(2) -0.06598(19) 0.50003(19) 0.0468(8) Uani 1 1 d . . . . .
C027 C 0.37688(18) 0.1062(2) 0.69034(16) 0.0426(7) Uani 1 1 d . . . . .
C028 C 0.0356(2) 0.1451(2) 0.64906(19) 0.0476(8) Uani 1 1 d . . . . .

loop_
_atom_site_aniso_label
_atom_site_aniso_U_11
_atom_site_aniso_U_22
_atom_site_aniso_U_33
_atom_site_aniso_U_23
_atom_site_aniso_U_13
_atom_site_aniso_U_12
Gd01 0.02024(6) 0.01174(6) 0.01955(6) -0.00119(4) 0.00305(4) 0.00029(4)
P002 0.0197(3) 0.0139(3) 0.0221(3) -0.0021(2) 0.0008(2) 0.0032(2)
P003 0.0189(3) 0.0160(3) 0.0235(3) -0.0021(2) 0.0036(2) 0.0018(2)
O004 0.0228(8) 0.0241(9) 0.0302(10) -0.0011(7) 0.0012(7) -0.0019(7)
O005 0.0305(9) 0.0248(9) 0.0264(9) 0.0036(7) 0.0018(7) 0.0024(7)
O006 0.0253(8) 0.0223(8) 0.0246(9) 0.0039(7) 0.0000(7) -0.0016(7)
O007 0.0264(8) 0.0195(8) 0.0298(10) -0.0055(7) 0.0085(7) 0.0007(7)
O008 0.0252(8) 0.0193(8) 0.0290(9) 0.0001(7) -0.0051(7) -0.0018(7)
O009 0.0303(9) 0.0209(8) 0.0310(10) 0.0009(7) 0.0104(7) -0.0021(7)
O00A 0.0309(9) 0.0152(8) 0.0374(11) -0.0011(7) 0.0067(8) -0.0029(7)
O00B 0.0317(9) 0.0156(8) 0.0267(9) -0.0039(7) 0.0054(7) 0.0029(7)
F00C 0.0418(10) 0.0489(12) 0.0724(14) -0.0053(10) -0.0119(9) -0.0169(9)
F00D 0.0380(10) 0.0238(9) 0.131(2) -0.0151(11) -0.0053(11) -0.0015(8)
F00E 0.0248(10) 0.0809(18) 0.124(2) -0.0272(15) -0.0031(11) 0.0129(10)
F00F 0.0987(17) 0.0303(10) 0.0511(12) 0.0002(9) 0.0198(11) -0.0232(10)
F00G 0.0723(14) 0.0269(10) 0.119(2) -0.0136(11) 0.0346(14) -0.0248(10)
F00H 0.0706(14) 0.0544(13) 0.0888(17) 0.0048(12) 0.0529(13) -0.0164(11)
F00I 0.0835(16) 0.0420(11) 0.1010(19) 0.0145(12) 0.0657(15) 0.0053(11)
F00J 0.0742(15) 0.0584(14) 0.118(2) -0.0302(14) 0.0571(15) -0.0350(12)
F00K 0.0570(14) 0.124(2) 0.0529(14) 0.0236(14) -0.0312(11) -0.0305(14)
F00L 0.136(2) 0.0392(13) 0.0822(18) 0.0207(12) -0.0164(16) 0.0277(14)
F00M 0.112(2) 0.0939(19) 0.0684(16) 0.0544(15) 0.0507(15) 0.0474(17)
F00N 0.0908(18) 0.125(2) 0.0676(16) 0.0724(17) -0.0371(14) -0.0555(17)
C00O 0.0196(10) 0.0159(10) 0.0248(12) -0.0018(9) -0.0021(9) 0.0016(8)
F00P 0.0674(15) 0.0246(10) 0.184(3) -0.0041(14) 0.0143(17) 0.0125(10)
C00Q 0.0232(11) 0.0198(11) 0.0338(14) -0.0047(10) 0.0042(10) 0.0017(9)
F00R 0.097(2) 0.0593(14) 0.141(3) 0.0306(16) 0.088(2) 0.0359(14)
F00S 0.0596(14) 0.115(2) 0.112(2) 0.082(2) -0.0346(14) -0.0146(14)
C00T 0.0198(10) 0.0163(10) 0.0245(12) 0.0015(9) -0.0007(9) 0.0021(8)
C00U 0.0211(11) 0.0258(12) 0.0240(12) -0.0026(10) 0.0007(9) 0.0067(9)
C00V 0.0242(12) 0.0227(12) 0.0306(14) -0.0028(10) -0.0019(10) 0.0040(9)
F00W 0.113(2) 0.127(3) 0.0527(15) -0.0317(16) 0.0462(15) -0.051(2)
F00X 0.0843(18) 0.0909(19) 0.108(2) 0.0338(17) -0.0684(16) -0.0499(15)
C00Y 0.0361(14) 0.0223(12) 0.0341(15) -0.0035(11) 0.0078(11) 0.0012(10)
C00Z 0.0302(13) 0.0282(13) 0.0287(14) 0.0046(11) -0.0061(10) 0.0036(11)
C010 0.0176(10) 0.0189(11) 0.0300(13) 0.0003(10) 0.0031(9) 0.0014(9)
C011 0.0291(12) 0.0169(11) 0.0246(13) 0.0013(9) 0.0026(10) 0.0024(9)
C012 0.0255(12) 0.0311(13) 0.0278(13) 0.0041(11) 0.0043(10) 0.0060(10)
C013 0.0275(12) 0.0305(13) 0.0264(13) 0.0061(11) 0.0045(10) 0.0094(10)
F014 0.243(4) 0.0400(13) 0.0768(19) -0.0323(13) 0.067(2) -0.0579(19)
C015 0.0321(13) 0.0202(12) 0.0440(16) 0.0025(12) 0.0015(11) -0.0058(11)
C016 0.0295(13) 0.0237(12) 0.0362(15) 0.0001(11) 0.0043(11) 0.0001(10)
C017 0.0279(13) 0.0275(13) 0.0422(16) 0.0008(12) 0.0097(11) -0.0039(10)
C018 0.0250(12) 0.0212(12) 0.0279(13) -0.0047(10) 0.0001(9) 0.0071(9)
C019 0.0277(13) 0.0357(14) 0.0326(15) 0.0055(12) -0.0039(11) 0.0053(11)
C01A 0.0329(13) 0.0270(13) 0.0327(14) -0.0007(11) -0.0002(11) 0.0051(11)
C01B 0.0205(11) 0.0227(12) 0.0311(13) -0.0049(10) 0.0020(9) 0.0033(9)
C01C 0.0360(14) 0.0295(14) 0.0311(14) 0.0022(12) -0.0031(11) 0.0034(11)
C01D 0.0262(12) 0.0280(13) 0.0373(15) -0.0066(12) 0.0005(11) 0.0046(10)
C01E 0.0278(12) 0.0194(11) 0.0284(13) -0.0026(10) 0.0029(10) 0.0030(9)
C01F 0.0351(14) 0.0157(11) 0.0385(15) -0.0044(11) 0.0019(11) 0.0026(10)
C01G 0.0255(12) 0.0435(16) 0.0305(14) -0.0109(12) 0.0007(10) 0.0023(11)
C01H 0.0297(13) 0.0163(11) 0.0359(15) 0.0027(10) -0.0017(10) -0.0016(10)
C01I 0.0209(11) 0.0217(11) 0.0239(12) 0.0013(10) 0.0031(9) -0.0019(9)
C01J 0.0281(13) 0.0493(18) 0.0327(15) 0.0123(13) 0.0085(11) 0.0139(13)
C01K 0.0301(14) 0.0364(16) 0.0494(19) -0.0165(14) -0.0058(12) 0.0075(12)
C01L 0.0476(17) 0.0195(13) 0.057(2) -0.0072(13) 0.0152(15) 0.0013(12)
C01M 0.0417(16) 0.0413(17) 0.0389(17) -0.0145(14) -0.0126(13) 0.0194(14)
C01N 0.0401(15) 0.0274(13) 0.0284(14) 0.0058(11) -0.0001(11) -0.0028(11)
C01O 0.0331(14) 0.0240(13) 0.0428(17) 0.0063(12) 0.0103(12) -0.0069(11)
C01P 0.0318(14) 0.0430(17) 0.0420(17) 0.0042(14) 0.0082(12) -0.0128(13)
C01Q 0.0401(16) 0.0334(15) 0.0402(17) 0.0017(13) -0.0130(13) -0.0011(12)
C01R 0.0369(15) 0.0287(14) 0.0466(18) 0.0005(13) 0.0040(13) -0.0093(12)
C01S 0.0304(13) 0.0468(17) 0.0270(14) -0.0034(13) -0.0023(11) 0.0002(12)
C01T 0.0251(13) 0.0295(14) 0.0469(17) -0.0032(12) -0.0051(11) 0.0017(11)
C01U 0.0352(15) 0.0216(13) 0.070(2) 0.0106(14) 0.0104(14) 0.0062(11)
C01V 0.0518(18) 0.0377(16) 0.0307(15) -0.0003(13) -0.0040(13) 0.0147(14)
C01W 0.0251(12) 0.0299(13) 0.0322(14) 0.0048(11) 0.0063(10) 0.0002(10)
C01X 0.0394(16) 0.0352(16) 0.0469(18) 0.0152(14) -0.0029(13) 0.0059(13)
C01Y 0.0309(13) 0.0311(14) 0.0366(15) -0.0071(12) 0.0117(11) -0.0027(11)
C01Z 0.0209(12) 0.0463(17) 0.0494(18) 0.0104(15) 0.0019(12) 0.0024(12)
C020 0.0335(15) 0.065(2) 0.0298(15) 0.0062(15) -0.0052(12) 0.0147(15)
C021 0.0310(14) 0.060(2) 0.0406(17) -0.0063(15) 0.0117(12) 0.0072(14)
C022 0.0274(14) 0.052(2) 0.0467(19) 0.0057(15) -0.0075(12) -0.0008(13)
C023 0.0310(14) 0.0457(17) 0.0451(18) -0.0045(15) 0.0174(12) -0.0055(13)
C024 0.0471(19) 0.058(2) 0.048(2) -0.0037(17) -0.0215(15) -0.0040(16)
C025 0.0257(13) 0.0550(19) 0.0424(17) 0.0010(15) -0.0109(12) -0.0029(13)
C026 0.057(2) 0.0200(13) 0.065(2) -0.0053(14) 0.0195(17) -0.0108(14)
C027 0.0390(16) 0.0453(18) 0.0432(18) 0.0197(15) 0.0002(13) 0.0075(14)
C028 0.0511(19) 0.0393(17) 0.056(2) -0.0011(16) 0.0311(16) -0.0073(15)

loop_
_atom_type_symbol
_atom_type_description
_atom_type_scat_dispersion_real
_atom_type_scat_dispersion_imag
_atom_type_scat_source
C C 0.0033 0.0016 'International Tables Vol C Tables 4.2.6.8 and 6.1.1.4'
H H 0.0000 0.0000 'International Tables Vol C Tables 4.2.6.8 and 6.1.1.4'
F F 0.0171 0.0103 'International Tables Vol C Tables 4.2.6.8 and 6.1.1.4'
Gd Gd -0.1653 3.9035 'International Tables Vol C Tables 4.2.6.8 and 6.1.1.4'
O O 0.0106 0.0060 'International Tables Vol C Tables 4.2.6.8 and 6.1.1.4'
P P 0.1023 0.0942 'International Tables Vol C Tables 4.2.6.8 and 6.1.1.4'

loop_
_exptl_crystal_face_index_h
_exptl_crystal_face_index_k
_exptl_crystal_face_index_l
_exptl_crystal_face_perp_dist
22 -8 3 0.0883
-23 6 -3 0.1117
6 21 -5 0.0867
3 -4 -28 0.0252
-6 -21 5 0.0163
24 -1 -7 0.0918
-8 -12 22 0.0018

loop_
_geom_angle_atom_site_label_1
_geom_angle_atom_site_label_2
_geom_angle_atom_site_label_3
_geom_angle
_geom_angle_site_symmetry_1
_geom_angle_site_symmetry_3
_geom_angle_publ_flag
O004 Gd01 O006 71.31(6) . . ?
O004 Gd01 O008 142.15(6) . . ?
O004 Gd01 O009 79.72(6) . . ?
O004 Gd01 O00A 73.29(6) . . ?
O005 Gd01 O004 146.60(6) . . ?
O005 Gd01 O006 140.96(6) . . ?
O005 Gd01 O008 71.01(6) . . ?
O005 Gd01 O009 74.84(6) . . ?
O005 Gd01 O00A 78.22(6) . . ?
O006 Gd01 O008 73.22(6) . . ?
O007 Gd01 O004 103.49(6) . . ?
O007 Gd01 O005 84.19(6) . . ?
O007 Gd01 O006 73.88(6) . . ?
O007 Gd01 O008 78.61(6) . . ?
O007 Gd01 O009 141.54(6) . . ?
O007 Gd01 O00A 73.17(6) . . ?
O009 Gd01 O006 139.77(6) . . ?
O009 Gd01 O008 122.20(6) . . ?
O00A Gd01 O006 123.31(6) . . ?
O00A Gd01 O008 139.88(6) . . ?
O00A Gd01 O009 71.22(6) . . ?
O00B Gd01 O004 86.77(6) . . ?
O00B Gd01 O005 106.31(6) . . ?
O00B Gd01 O006 76.90(6) . . ?
O00B Gd01 O007 143.71(6) . . ?
O00B Gd01 O008 72.68(6) . . ?
O00B Gd01 O009 74.13(6) . . ?
O00B Gd01 O00A 142.43(6) . . ?
O00B P002 C00O 110.11(11) . . ?
O00B P002 C00T 109.59(11) . . ?
O00B P002 C00U 112.72(11) . . ?
C00O P002 C00T 109.06(11) . . ?
C00O P002 C00U 107.21(12) . . ?
C00T P002 C00U 108.05(11) . . ?
O007 P003 C010 110.15(11) . . ?
O007 P003 C018 113.12(11) . . ?
O007 P003 C01I 109.61(11) . . ?
C010 P003 C018 106.68(12) . . ?
C01I P003 C010 109.45(11) . . ?
C01I P003 C018 107.72(12) . . ?
C00V O004 Gd01 136.28(17) . . ?
C013 O005 Gd01 136.80(17) . . ?
C011 O006 Gd01 135.34(16) . . ?
P003 O007 Gd01 152.81(11) . . ?
C01B O008 Gd01 134.72(17) . . ?
C01W O009 Gd01 135.43(17) . . ?
C01H O00A Gd01 135.25(17) . . ?
P002 O00B Gd01 153.30(11) . . ?
C00Q C00O P002 117.68(18) . . ?
C00Q C00O C01E 119.9(2) . . ?
C01E C00O P002 122.44(19) . . ?
C00O C00Q H00Q 120.3 . . ?
C017 C00Q C00O 119.5(2) . . ?
C017 C00Q H00Q 120.3 . . ?
C01G C00T P002 122.72(19) . . ?
C01G C00T C01S 119.7(2) . . ?
C01S C00T P002 117.58(19) . . ?
C012 C00U P002 117.8(2) . . ?
C01Q C00U P002 122.7(2) . . ?
C01Q C00U C012 119.4(2) . . ?
O004 C00V C00Z 128.7(2) . . ?
O004 C00V C022 113.4(2) . . ?
C00Z C00V C022 118.0(2) . . ?
C010 C00Y H00Y 120.0 . . ?
C010 C00Y C01L 120.0(3) . . ?
C01L C00Y H00Y 120.0 . . ?
C00V C00Z H00Z 119.9 . . ?
C00V C00Z C011 120.2(2) . . ?
C011 C00Z H00Z 119.9 . . ?
C00Y C010 P003 121.8(2) . . ?
C00Y C010 C01C 119.8(2) . . ?
C01C C010 P003 118.5(2) . . ?
O006 C011 C00Z 128.1(2) . . ?
O006 C011 C01N 113.8(2) . . ?
C00Z C011 C01N 118.1(2) . . ?
C00U C012 H012 120.1 . . ?
C01J C012 C00U 119.7(3) . . ?
C01J C012 H012 120.1 . . ?
O005 C013 C019 128.8(3) . . ?
O005 C013 C027 113.2(2) . . ?
C019 C013 C027 117.9(2) . . ?
C017 C015 H015 120.0 . . ?
C017 C015 C01F 120.0(2) . . ?
C01F C015 H015 120.0 . . ?
C01I C016 H016 120.1 . . ?
C01R C016 H016 120.1 . . ?
C01R C016 C01I 119.8(3) . . ?
C00Q C017 H017 119.8 . . ?
C015 C017 C00Q 120.5(2) . . ?
C015 C017 H017 119.8 . . ?
C01A C018 P003 122.3(2) . . ?
C01A C018 C01D 119.4(2) . . ?
C01D C018 P003 118.2(2) . . ?
C013 C019 H019 119.8 . . ?
C013 C019 C01B 120.4(2) . . ?
C01B C019 H019 119.8 . . ?
C018 C01A H01A 120.1 . . ?
C018 C01A C01V 119.8(3) . . ?
C01V C01A H01A 120.1 . . ?
O008 C01B C019 128.0(2) . . ?
O008 C01B C01T 114.1(2) . . ?
C019 C01B C01T 117.9(2) . . ?
C010 C01C H01C 120.3 . . ?
C01X C01C C010 119.5(3) . . ?
C01X C01C H01C 120.3 . . ?
C018 C01D H01D 119.9 . . ?
C01K C01D C018 120.2(3) . . ?
C01K C01D H01D 119.9 . . ?
C00O C01E H01E 119.9 . . ?
C01F C01E C00O 120.1(2) . . ?
C01F C01E H01E 119.9 . . ?
C015 C01F H01F 120.0 . . ?
C01E C01F C015 120.0(2) . . ?
C01E C01F H01F 120.0 . . ?
C00T C01G H01G 120.1 . . ?
C00T C01G C021 119.8(3) . . ?
C021 C01G H01G 120.1 . . ?
O00A C01H C01O 128.7(2) . . ?
O00A C01H C026 113.4(2) . . ?
C01O C01H C026 117.8(2) . . ?
C016 C01I P003 118.13(19) . . ?
C016 C01I C01Y 120.0(2) . . ?
C01Y C01I P003 121.9(2) . . ?
C012 C01J H01J 119.8 . . ?
C020 C01J C012 120.4(3) . . ?
C020 C01J H01J 119.8 . . ?
C01D C01K H01K 120.1 . . ?
C01M C01K C01D 119.8(3) . . ?
C01M C01K H01K 120.1 . . ?
C00Y C01L H01L 120.1 . . ?
C01U C01L C00Y 119.8(3) . . ?
C01U C01L H01L 120.1 . . ?
C01K C01M H01M 119.7 . . ?
C01K C01M C01V 120.6(3) . . ?
C01V C01M H01M 119.7 . . ?
F00F C01N C011 110.5(2) . . ?
F00I C01N F00F 106.2(3) . . ?
F00I C01N F00N 109.0(3) . . ?
F00I C01N C011 111.4(2) . . ?
F00N C01N F00F 106.0(3) . . ?
F00N C01N C011 113.4(2) . . ?
C01H C01O H01O 119.5 . . ?
C01H C01O C01W 121.0(2) . . ?
C01W C01O H01O 119.5 . . ?
C01R C01P H01P 119.7 . . ?
C01R C01P C023 120.5(3) . . ?
C023 C01P H01P 119.7 . . ?
C00U C01Q H01Q 120.0 . . ?
C00U C01Q C024 120.0(3) . . ?
C024 C01Q H01Q 120.0 . . ?
C016 C01R H01R 120.0 . . ?
C01P C01R C016 120.0(3) . . ?
C01P C01R H01R 120.0 . . ?
C00T C01S H01S 120.1 . . ?
C025 C01S C00T 119.8(3) . . ?
C025 C01S H01S 120.1 . . ?
F00D C01T F00J 108.1(3) . . ?
F00D C01T F00X 106.6(3) . . ?
F00D C01T C01B 112.2(2) . . ?
F00J C01T F00X 105.4(3) . . ?
F00J C01T C01B 110.9(2) . . ?
F00X C01T C01B 113.2(3) . . ?
C01L C01U H01U 119.8 . . ?
C01X C01U C01L 120.4(3) . . ?
C01X C01U H01U 119.8 . . ?
C01A C01V H01V 119.9 . . ?
C01M C01V C01A 120.1(3) . . ?
C01M C01V H01V 119.9 . . ?
O009 C01W C01O 128.3(2) . . ?
O009 C01W C028 113.6(2) . . ?
C01O C01W C028 118.1(2) . . ?
C01C C01X H01X 119.8 . . ?
C01U C01X C01C 120.5(3) . . ?
C01U C01X H01X 119.8 . . ?
C01I C01Y H01Y 120.1 . . ?
C023 C01Y C01I 119.7(3) . . ?
C023 C01Y H01Y 120.1 . . ?
C021 C01Z H01Z 120.0 . . ?
C025 C01Z H01Z 120.0 . . ?
C025 C01Z C021 119.9(3) . . ?
C01J C020 H020 119.9 . . ?
C024 C020 C01J 120.2(3) . . ?
C024 C020 H020 119.9 . . ?
C01G C021 H021 119.7 . . ?
C01Z C021 C01G 120.5(3) . . ?
C01Z C021 H021 119.7 . . ?
F00C C022 F00K 105.3(3) . . ?
F00C C022 C00V 112.1(2) . . ?
F00E C022 F00C 106.8(3) . . ?
F00E C022 F00K 108.4(3) . . ?
F00E C022 C00V 110.7(3) . . ?
F00K C022 C00V 113.1(3) . . ?
C01P C023 C01Y 120.0(3) . . ?
C01P C023 H023 120.0 . . ?
C01Y C023 H023 120.0 . . ?
C01Q C024 H024 119.9 . . ?
C020 C024 C01Q 120.3(3) . . ?
C020 C024 H024 119.9 . . ?
C01S C025 H025 119.9 . . ?
C01Z C025 C01S 120.2(3) . . ?
C01Z C025 H025 119.9 . . ?
F00G C026 F00P 104.8(3) . . ?
F00G C026 C01H 114.5(3) . . ?
F00P C026 C01H 109.1(3) . . ?
F014 C026 F00G 109.2(3) . . ?
F014 C026 F00P 105.7(3) . . ?
F014 C026 C01H 112.9(3) . . ?
F00L C027 F00S 104.4(3) . . ?
F00L C027 C013 111.9(3) . . ?
F00M C027 F00L 105.5(3) . . ?
F00M C027 F00S 108.8(3) . . ?
F00M C027 C013 111.6(3) . . ?
F00S C027 C013 113.9(3) . . ?
F00H C028 F00W 105.1(3) . . ?
F00H C028 C01W 114.2(3) . . ?
F00R C028 F00H 107.3(3) . . ?
F00R C028 F00W 109.0(3) . . ?
F00R C028 C01W 111.4(3) . . ?
F00W C028 C01W 109.5(3) . . ?

loop_
_geom_bond_atom_site_label_1
_geom_bond_atom_site_label_2
_geom_bond_distance
_geom_bond_site_symmetry_2
_geom_bond_publ_flag
Gd01 O004 2.3649(18) . ?
Gd01 O005 2.3559(18) . ?
Gd01 O006 2.4097(17) . ?
Gd01 O007 2.2891(16) . ?
Gd01 O008 2.4380(16) . ?
Gd01 O009 2.4062(17) . ?
Gd01 O00A 2.4062(17) . ?
Gd01 O00B 2.2882(16) . ?
P002 O00B 1.4928(17) . ?
P002 C00O 1.792(2) . ?
P002 C00T 1.792(2) . ?
P002 C00U 1.798(3) . ?
P003 O007 1.4943(18) . ?
P003 C010 1.793(2) . ?
P003 C018 1.796(3) . ?
P003 C01I 1.791(2) . ?
O004 C00V 1.239(3) . ?
O005 C013 1.245(3) . ?
O006 C011 1.236(3) . ?
O008 C01B 1.239(3) . ?
O009 C01W 1.246(3) . ?
O00A C01H 1.243(3) . ?
F00C C022 1.317(4) . ?
F00D C01T 1.295(3) . ?
F00E C022 1.314(4) . ?
F00F C01N 1.321(3) . ?
F00G C026 1.315(4) . ?
F00H C028 1.317(4) . ?
F00I C01N 1.303(4) . ?
F00J C01T 1.307(4) . ?
F00K C022 1.334(4) . ?
F00L C027 1.301(4) . ?
F00M C027 1.294(4) . ?
F00N C01N 1.306(3) . ?
C00O C00Q 1.390(3) . ?
C00O C01E 1.390(3) . ?
F00P C026 1.333(5) . ?
C00Q H00Q 0.9500 . ?
C00Q C017 1.389(4) . ?
F00R C028 1.311(4) . ?
F00S C027 1.314(4) . ?
C00T C01G 1.374(4) . ?
C00T C01S 1.388(4) . ?
C00U C012 1.395(4) . ?
C00U C01Q 1.385(4) . ?
C00V C00Z 1.393(4) . ?
C00V C022 1.536(4) . ?
F00W C028 1.320(5) . ?
F00X C01T 1.320(4) . ?
C00Y H00Y 0.9500 . ?
C00Y C010 1.386(4) . ?
C00Y C01L 1.387(4) . ?
C00Z H00Z 0.9500 . ?
C00Z C011 1.394(4) . ?
C010 C01C 1.388(4) . ?
C011 C01N 1.533(4) . ?
C012 H012 0.9500 . ?
C012 C01J 1.384(4) . ?
C013 C019 1.381(4) . ?
C013 C027 1.533(4) . ?
F014 C026 1.286(4) . ?
C015 H015 0.9500 . ?
C015 C017 1.380(4) . ?
C015 C01F 1.383(4) . ?
C016 H016 0.9500 . ?
C016 C01I 1.389(4) . ?
C016 C01R 1.384(4) . ?
C017 H017 0.9500 . ?
C018 C01A 1.385(4) . ?
C018 C01D 1.397(4) . ?
C019 H019 0.9500 . ?
C019 C01B 1.399(4) . ?
C01A H01A 0.9500 . ?
C01A C01V 1.391(4) . ?
C01B C01T 1.535(4) . ?
C01C H01C 0.9500 . ?
C01C C01X 1.386(4) . ?
C01D H01D 0.9500 . ?
C01D C01K 1.384(4) . ?
C01E H01E 0.9500 . ?
C01E C01F 1.383(4) . ?
C01F H01F 0.9500 . ?
C01G H01G 0.9500 . ?
C01G C021 1.383(4) . ?
C01H C01O 1.384(4) . ?
C01H C026 1.530(4) . ?
C01I C01Y 1.389(4) . ?
C01J H01J 0.9500 . ?
C01J C020 1.376(5) . ?
C01K H01K 0.9500 . ?
C01K C01M 1.374(5) . ?
C01L H01L 0.9500 . ?
C01L C01U 1.374(5) . ?
C01M H01M 0.9500 . ?
C01M C01V 1.376(5) . ?
C01O H01O 0.9500 . ?
C01O C01W 1.386(4) . ?
C01P H01P 0.9500 . ?
C01P C01R 1.378(4) . ?
C01P C023 1.380(5) . ?
C01Q H01Q 0.9500 . ?
C01Q C024 1.388(4) . ?
C01R H01R 0.9500 . ?
C01S H01S 0.9500 . ?
C01S C025 1.386(4) . ?
C01U H01U 0.9500 . ?
C01U C01X 1.369(5) . ?
C01V H01V 0.9500 . ?
C01W C028 1.531(4) . ?
C01X H01X 0.9500 . ?
C01Y H01Y 0.9500 . ?
C01Y C023 1.384(4) . ?
C01Z H01Z 0.9500 . ?
C01Z C021 1.370(5) . ?
C01Z C025 1.369(5) . ?
C020 H020 0.9500 . ?
C020 C024 1.369(5) . ?
C021 H021 0.9500 . ?
C023 H023 0.9500 . ?
C024 H024 0.9500 . ?
C025 H025 0.9500 . ?

loop_
_geom_torsion_atom_site_label_1
_geom_torsion_atom_site_label_2
_geom_torsion_atom_site_label_3
_geom_torsion_atom_site_label_4
_geom_torsion
_geom_torsion_site_symmetry_1
_geom_torsion_site_symmetry_2
_geom_torsion_site_symmetry_3
_geom_torsion_site_symmetry_4
_geom_torsion_publ_flag
Gd01 O004 C00V C00Z -2.7(4) . . . . ?
Gd01 O004 C00V C022 178.13(18) . . . . ?
Gd01 O005 C013 C019 7.6(5) . . . . ?
Gd01 O005 C013 C027 -173.39(19) . . . . ?
Gd01 O006 C011 C00Z -1.8(4) . . . . ?
Gd01 O006 C011 C01N 178.23(16) . . . . ?
Gd01 O008 C01B C019 3.7(4) . . . . ?
Gd01 O008 C01B C01T -178.07(16) . . . . ?
Gd01 O009 C01W C01O -0.7(5) . . . . ?
Gd01 O009 C01W C028 177.1(2) . . . . ?
Gd01 O00A C01H C01O 1.5(5) . . . . ?
Gd01 O00A C01H C026 -175.5(2) . . . . ?
P002 C00O C00Q C017 -179.9(2) . . . . ?
P002 C00O C01E C01F 179.8(2) . . . . ?
P002 C00T C01G C021 179.2(2) . . . . ?
P002 C00T C01S C025 -179.6(2) . . . . ?
P002 C00U C012 C01J 178.0(2) . . . . ?
P002 C00U C01Q C024 -177.9(3) . . . . ?
P003 C010 C01C C01X 179.4(2) . . . . ?
P003 C018 C01A C01V -178.3(2) . . . . ?
P003 C018 C01D C01K 179.2(2) . . . . ?
P003 C01I C01Y C023 179.1(2) . . . . ?
O004 C00V C00Z C011 1.3(4) . . . . ?
O004 C00V C022 F00C -42.1(4) . . . . ?
O004 C00V C022 F00E 77.1(3) . . . . ?
O004 C00V C022 F00K -160.9(3) . . . . ?
O005 C013 C019 C01B -3.4(5) . . . . ?
O005 C013 C027 F00L 46.1(4) . . . . ?
O005 C013 C027 F00M -72.0(4) . . . . ?
O005 C013 C027 F00S 164.3(3) . . . . ?
O006 C011 C01N F00F -56.5(3) . . . . ?
O006 C011 C01N F00I 61.3(3) . . . . ?
O006 C011 C01N F00N -175.4(3) . . . . ?
O007 P003 C010 C00Y 154.3(2) . . . . ?
O007 P003 C010 C01C -24.6(2) . . . . ?
O007 P003 C018 C01A 117.6(2) . . . . ?
O007 P003 C018 C01D -60.9(2) . . . . ?
O007 P003 C01I C016 -23.3(2) . . . . ?
O007 P003 C01I C01Y 156.6(2) . . . . ?
O008 C01B C01T F00D 49.6(3) . . . . ?
O008 C01B C01T F00J -71.4(3) . . . . ?
O008 C01B C01T F00X 170.4(3) . . . . ?
O009 C01W C028 F00H -179.7(3) . . . . ?
O009 C01W C028 F00R 58.5(4) . . . . ?
O009 C01W C028 F00W -62.1(4) . . . . ?
O00A C01H C01O C01W -1.3(5) . . . . ?
O00A C01H C026 F00G -166.8(3) . . . . ?
O00A C01H C026 F00P 76.2(4) . . . . ?
O00A C01H C026 F014 -41.0(4) . . . . ?
O00B P002 C00O C00Q -21.2(2) . . . . ?
O00B P002 C00O C01E 159.2(2) . . . . ?
O00B P002 C00T C01G 154.4(2) . . . . ?
O00B P002 C00T C01S -25.4(2) . . . . ?
O00B P002 C00U C012 -55.9(2) . . . . ?
O00B P002 C00U C01Q 121.2(2) . . . . ?
C00O P002 O00B Gd01 130.1(2) . . . . ?
C00O P002 C00T C01G -85.0(2) . . . . ?
C00O P002 C00T C01S 95.2(2) . . . . ?
C00O P002 C00U C012 -177.22(19) . . . . ?
C00O P002 C00U C01Q -0.1(3) . . . . ?
C00O C00Q C017 C015 0.1(4) . . . . ?
C00O C01E C01F C015 0.0(4) . . . . ?
C00Q C00O C01E C01F 0.2(4) . . . . ?
C00T P002 O00B Gd01 -109.9(2) . . . . ?
C00T P002 C00O C00Q -141.48(19) . . . . ?
C00T P002 C00O C01E 38.9(2) . . . . ?
C00T P002 C00U C012 65.4(2) . . . . ?
C00T P002 C00U C01Q -117.5(2) . . . . ?
C00T C01G C021 C01Z 0.7(5) . . . . ?
C00T C01S C025 C01Z 0.1(5) . . . . ?
C00U P002 O00B Gd01 10.5(3) . . . . ?
C00U P002 C00O C00Q 101.8(2) . . . . ?
C00U P002 C00O C01E -77.9(2) . . . . ?
C00U P002 C00T C01G 31.2(3) . . . . ?
C00U P002 C00T C01S -148.5(2) . . . . ?
C00U C012 C01J C020 0.1(4) . . . . ?
C00U C01Q C024 C020 0.1(5) . . . . ?
C00V C00Z C011 O006 0.9(4) . . . . ?
C00V C00Z C011 C01N -179.1(2) . . . . ?
C00Y C010 C01C C01X 0.5(4) . . . . ?
C00Y C01L C01U C01X 0.5(5) . . . . ?
C00Z C00V C022 F00C 138.6(3) . . . . ?
C00Z C00V C022 F00E -102.2(3) . . . . ?
C00Z C00V C022 F00K 19.8(4) . . . . ?
C00Z C011 C01N F00F 123.5(3) . . . . ?
C00Z C011 C01N F00I -118.7(3) . . . . ?
C00Z C011 C01N F00N 4.6(4) . . . . ?
C010 P003 O007 Gd01 -114.6(2) . . . . ?
C010 P003 C018 C01A -121.2(2) . . . . ?
C010 P003 C018 C01D 60.3(2) . . . . ?
C010 P003 C01I C016 -144.2(2) . . . . ?
C010 P003 C01I C01Y 35.7(3) . . . . ?
C010 C00Y C01L C01U 0.2(4) . . . . ?
C010 C01C C01X C01U 0.2(4) . . . . ?
C012 C00U C01Q C024 -0.8(4) . . . . ?
C012 C01J C020 C024 -0.8(5) . . . . ?
C013 C019 C01B O008 -2.1(4) . . . . ?
C013 C019 C01B C01T 179.7(2) . . . . ?
C016 C01I C01Y C023 -1.1(4) . . . . ?
C017 C015 C01F C01E -0.1(4) . . . . ?
C018 P003 O007 Gd01 4.7(3) . . . . ?
C018 P003 C010 C00Y 31.2(2) . . . . ?
C018 P003 C010 C01C -147.7(2) . . . . ?
C018 P003 C01I C016 100.2(2) . . . . ?
C018 P003 C01I C01Y -79.9(2) . . . . ?
C018 C01A C01V C01M -0.7(4) . . . . ?
C018 C01D C01K C01M -1.1(4) . . . . ?
C019 C013 C027 F00L -134.8(3) . . . . ?
C019 C013 C027 F00M 107.2(3) . . . . ?
C019 C013 C027 F00S -16.6(4) . . . . ?
C019 C01B C01T F00D -132.0(3) . . . . ?
C019 C01B C01T F00J 107.1(3) . . . . ?
C019 C01B C01T F00X -11.2(4) . . . . ?
C01A C018 C01D C01K 0.6(4) . . . . ?
C01D C018 C01A C01V 0.2(4) . . . . ?
C01D C01K C01M C01V 0.6(4) . . . . ?
C01E C00O C00Q C017 -0.2(4) . . . . ?
C01F C015 C017 C00Q 0.1(4) . . . . ?
C01G C00T C01S C025 0.6(4) . . . . ?
C01H C01O C01W O009 0.9(5) . . . . ?
C01H C01O C01W C028 -176.8(3) . . . . ?
C01I P003 O007 Gd01 124.9(2) . . . . ?
C01I P003 C010 C00Y -85.1(2) . . . . ?
C01I P003 C010 C01C 96.0(2) . . . . ?
C01I P003 C018 C01A -3.7(2) . . . . ?
C01I P003 C018 C01D 177.76(19) . . . . ?
C01I C016 C01R C01P -0.1(5) . . . . ?
C01I C01Y C023 C01P 0.5(5) . . . . ?
C01J C020 C024 C01Q 0.7(5) . . . . ?
C01K C01M C01V C01A 0.3(4) . . . . ?
C01L C00Y C010 P003 -179.5(2) . . . . ?
C01L C00Y C010 C01C -0.7(4) . . . . ?
C01L C01U C01X C01C -0.7(5) . . . . ?
C01O C01H C026 F00G 15.8(5) . . . . ?
C01O C01H C026 F00P -101.3(3) . . . . ?
C01O C01H C026 F014 141.5(3) . . . . ?
C01O C01W C028 F00H -1.7(5) . . . . ?
C01O C01W C028 F00R -123.5(3) . . . . ?
C01O C01W C028 F00W 115.9(3) . . . . ?
C01Q C00U C012 C01J 0.8(4) . . . . ?
C01R C016 C01I P003 -179.2(2) . . . . ?
C01R C016 C01I C01Y 0.9(4) . . . . ?
C01R C01P C023 C01Y 0.4(5) . . . . ?
C01S C00T C01G C021 -1.0(4) . . . . ?
C021 C01Z C025 C01S -0.4(5) . . . . ?
C022 C00V C00Z C011 -179.5(3) . . . . ?
C023 C01P C01R C016 -0.5(5) . . . . ?
C025 C01Z C021 C01G 0.0(5) . . . . ?
C026 C01H C01O C01W 175.7(3) . . . . ?
C027 C013 C019 C01B 177.6(3) . . . . ?

loop_
_exptl_oxdiff_crystal_face_indexfrac_h
_exptl_oxdiff_crystal_face_indexfrac_k
_exptl_oxdiff_crystal_face_indexfrac_l
_exptl_oxdiff_crystal_face_x
_exptl_oxdiff_crystal_face_y
_exptl_oxdiff_crystal_face_z
22.1254 -7.7983 3.1336 0.0379 0.0140 0.9992
-22.8466 5.9966 -2.7258 0.0458 0.0166 -0.9988
6.2836 20.7022 -4.7951 -0.9361 -0.3418 -0.0834
2.6255 -3.9139 -28.4735 -0.3430 0.9394 0.0001
-5.6546 -20.8379 4.8633 0.9336 0.3409 0.1104
23.6561 -0.9546 -7.0256 -0.4005 0.1613 0.9020
-7.8309 -12.3880 22.4461 0.9276 -0.3737 0.0004
